data_1558511
loop_
_publ_author_name
'Zhou, Benyu'
'Gabba\"i, Fran\,cois P.'

_publ_section_title
;
 Redox-controlled chalcogen-bonding at tellurium: Impact on Lewis acidity
 and chloride anion transport properties
;
_journal_name_full 'Chemical Science'
_journal_paper_doi 10.1039/D0SC02872J
_journal_year 2020
_chemical_formula_moiety 'C19 H25 B F4 Te'
_chemical_formula_sum 'C19 H25 B F4 Te'
_chemical_formula_weight 467.80
_space_group_crystal_system orthorhombic
_space_group_IT_number 61
_space_group_name_Hall '-P 2ac 2ab'
_space_group_name_H-M_alt 'P b c a'
_atom_sites_solution_hydrogens geom
_atom_sites_solution_primary iterative
_audit_creation_date 2020-04-09
_audit_creation_method
;
Olex2 1.3
(compiled 2020.02.04 svn.rd84adfe8 for OlexSys, GUI svn.r6032)
;
_audit_update_record
;
2020-05-20 deposited with the CCDC.	2020-07-02 downloaded from the CCDC.
;
_cell_angle_alpha 90
_cell_angle_beta 90
_cell_angle_gamma 90
_cell_formula_units_Z 8
_cell_length_a 11.7351(11)
_cell_length_b 15.9629(19)
_cell_length_c 21.440(3)
_cell_measurement_reflns_used 7126
_cell_measurement_temperature 110
_cell_measurement_theta_max 27.3870
_cell_measurement_theta_min 2.3270
_cell_volume 4016.3(8)
_computing_cell_refinement 'CrysAlisPro 1.171.40.53 (Rigaku OD, 2019)'
_computing_data_collection 'CrysAlisPro 1.171.40.53 (Rigaku OD, 2019)'
_computing_data_reduction 'CrysAlisPro 1.171.40.53 (Rigaku OD, 2019)'
_computing_molecular_graphics 'Olex2 1.3 (Dolomanov et al., 2009)'
_computing_publication_material 'Olex2 1.3 (Dolomanov et al., 2009)'
_computing_structure_refinement 'SHELXL 2018/3 (Sheldrick, 2015)'
_computing_structure_solution 'olex2.solve 1.3 (Bourhis et al., 2015)'
_diffrn_ambient_temperature 110
_diffrn_detector 'CCD plate'
_diffrn_measured_fraction_theta_full 1.000
_diffrn_measured_fraction_theta_max 1.000
_diffrn_measurement_details
;
List of Runs (angles in degrees, time in seconds):

  # Type    Start    End  Width  t~exp~   \w     \q     \k     \f   Frames
#--------------------------------------------------------------------------
  1  \w    -50.85 133.65   0.90    6.00    --  -22.01  73.84  85.78  205
  2  \f   -166.35 -13.35   0.90    6.00 135.32 -21.97  73.84    --   170
;
_diffrn_measurement_device 'abstract diffractometer'
_diffrn_measurement_device_type 'Bruker D8 Quest Diffractometer'
_diffrn_measurement_method '\w and \f scans'
_diffrn_orient_matrix_type 'CrysAlisPro convention (1999,Acta A55,543-557)'
_diffrn_orient_matrix_UB_11 -0.0383770000
_diffrn_orient_matrix_UB_12 0.0219585000
_diffrn_orient_matrix_UB_13 0.0197348000
_diffrn_orient_matrix_UB_21 0.0324027000
_diffrn_orient_matrix_UB_22 -0.0120074000
_diffrn_orient_matrix_UB_23 0.0264107000
_diffrn_orient_matrix_UB_31 0.0336517000
_diffrn_orient_matrix_UB_32 0.0366499000
_diffrn_orient_matrix_UB_33 -0.0031054000
_diffrn_radiation_monochromator graphite
_diffrn_radiation_probe x-ray
_diffrn_radiation_type 'Mo K\a'
_diffrn_radiation_wavelength 0.71073
_diffrn_reflns_av_R_equivalents 0.0925
_diffrn_reflns_av_unetI/netI 0.0490
_diffrn_reflns_Laue_measured_fraction_full 1.000
_diffrn_reflns_Laue_measured_fraction_max 1.000
_diffrn_reflns_limit_h_max 13
_diffrn_reflns_limit_h_min -13
_diffrn_reflns_limit_k_max 17
_diffrn_reflns_limit_k_min -18
_diffrn_reflns_limit_l_max 25
_diffrn_reflns_limit_l_min -24
_diffrn_reflns_number 27853
_diffrn_reflns_point_group_measured_fraction_full 1.000
_diffrn_reflns_point_group_measured_fraction_max 1.000
_diffrn_reflns_theta_full 24.999
_diffrn_reflns_theta_max 24.999
_diffrn_reflns_theta_min 1.900
_diffrn_source 'fine-focus sealed X-ray tube'
_diffrn_source_type 'Enhance (Mo) X-ray Source'
_exptl_absorpt_coefficient_mu 1.515
_exptl_absorpt_correction_T_max 1.00000
_exptl_absorpt_correction_T_min 0.16245
_exptl_absorpt_correction_type multi-scan
_exptl_absorpt_process_details
;
CrysAlisPro 1.171.40.53 (Rigaku Oxford Diffraction, 2019)
Empirical absorption correction using spherical harmonics,
 implemented in SCALE3 ABSPACK scaling algorithm.
;
_exptl_crystal_colour 'clear light colourless'
_exptl_crystal_colour_lustre clear
_exptl_crystal_colour_modifier light
_exptl_crystal_colour_primary colourless
_exptl_crystal_density_diffrn 1.547
_exptl_crystal_description plate
_exptl_crystal_F_000 1856
_exptl_crystal_size_max 0.169
_exptl_crystal_size_mid 0.128
_exptl_crystal_size_min 0.09
_refine_diff_density_max 1.994
_refine_diff_density_min -1.566
_refine_diff_density_rms 0.176
_refine_ls_extinction_coef 0.0010(3)
_refine_ls_extinction_expression Fc^*^=kFc[1+0.001xFc^2^\l^3^/sin(2\q)]^-1/4^
_refine_ls_extinction_method 'SHELXL-2018/3 (Sheldrick 2018)'
_refine_ls_goodness_of_fit_ref 1.075
_refine_ls_hydrogen_treatment constr
_refine_ls_matrix_type full
_refine_ls_number_parameters 262
_refine_ls_number_reflns 3534
_refine_ls_number_restraints 27
_refine_ls_restrained_S_all 1.075
_refine_ls_R_factor_all 0.0823
_refine_ls_R_factor_gt 0.0669
_refine_ls_shift/su_max 0.001
_refine_ls_shift/su_mean 0.000
_refine_ls_structure_factor_coef Fsqd
_refine_ls_weighting_details 'w=1/[\s^2^(Fo^2^)+(0.0914P)^2^+22.7474P] where P=(Fo^2^+2Fc^2^)/3'
_refine_ls_weighting_scheme calc
_refine_ls_wR_factor_gt 0.1680
_refine_ls_wR_factor_ref 0.1889
_reflns_Friedel_coverage 0.000
_reflns_number_gt 2855
_reflns_number_total 3534
_reflns_threshold_expression 'I > 2\s(I)'
_cod_data_source_file d0sc02872j2.cif
_cod_data_source_block zby_a_068
_cod_database_code 1558511
_shelx_shelxl_version_number 2018/3
_chemical_oxdiff_formula C18H22TeBF4
_shelx_space_group_comment
;
The symmetry employed for this shelxl refinement is uniquely defined
by the following loop, which should always be used as a source of
symmetry information in preference to the above space-group names.
They are only intended as comments.
;
_shelx_estimated_absorpt_t_max 0.876
_shelx_estimated_absorpt_t_min 0.784
_reflns_odcompleteness_completeness 99.91
_reflns_odcompleteness_iscentric 1
_reflns_odcompleteness_theta 26.32
_olex2_refinement_description
;
1. Fixed Uiso
 At 1.2 times of:
  All C(H) groups
 At 1.5 times of:
  All C(H,H,H) groups
2. Restrained distances
 F1-B1 \\sim F1A-B1
 with sigma of 0.02
 F3-B1 \\sim F3A-B1
 with sigma of 0.02
 F2-B1 \\sim F2A-B1
 with sigma of 0.02
3. Uiso/Uaniso restraints and constraints
F1 \\sim F2 \\sim F3 \\sim F1A \\sim F2A \\sim F3A: within 2A with sigma of
0.01 and sigma for terminal atoms of 0.02 within 2A
4. Others
 Sof(F3A)=Sof(F1A)=Sof(F2A)=1-FVAR(1)
 Sof(F1)=Sof(F2)=Sof(F3)=FVAR(1)
5.a Aromatic/amide H refined with riding coordinates:
 C13(H13), C6(H6), C15(H15), C4(H4)
5.b Idealised Me refined as rotating group:
 C8(H8A,H8B,H8C), C17(H17A,H17B,H17C), C18(H18A,H18B,H18C), C1(H1A,H1B,H1C),
 C9(H9A,H9B,H9C), C10(H10A,H10B,H10C), C19(H19A,H19B,H19C)
;
_olex2_submission_special_instructions 'No special instructions were received'
_oxdiff_exptl_absorpt_empirical_details
;
Empirical correction (ABSPACK) includes:
- Absorption correction using spherical harmonics
- Frame scaling
;
_oxdiff_exptl_absorpt_empirical_full_max 3.593
_oxdiff_exptl_absorpt_empirical_full_min 0.583

loop_
_space_group_symop_operation_xyz
'x, y, z'
'-x+1/2, -y, z+1/2'
'x+1/2, -y+1/2, -z'
'-x, y+1/2, -z+1/2'
'-x, -y, -z'
'x-1/2, y, -z-1/2'
'-x-1/2, y-1/2, z'
'x, -y-1/2, z-1/2'

loop_
_atom_site_label
_atom_site_type_symbol
_atom_site_fract_x
_atom_site_fract_y
_atom_site_fract_z
_atom_site_U_iso_or_equiv
_atom_site_adp_type
_atom_site_occupancy
_atom_site_site_symmetry_order
_atom_site_calc_flag
_atom_site_refinement_flags_posn
_atom_site_refinement_flags_adp
_atom_site_refinement_flags_occupancy
_atom_site_disorder_assembly
_atom_site_disorder_group
Te1 Te 0.36844(4) 0.02736(3) 0.63948(2) 0.0357(3) Uani 1 1 d . . . . .
C11 C 0.1941(6) -0.0128(4) 0.6345(3) 0.0321(15) Uani 1 1 d . . . . .
C13 C 0.0433(6) -0.1148(5) 0.6428(3) 0.0353(16) Uani 1 1 d . . . . .
H13 H 0.016946 -0.168898 0.654237 0.042 Uiso 1 1 calc R U . . .
C12 C 0.1597(6) -0.0957(4) 0.6506(3) 0.0316(15) Uani 1 1 d . . . . .
C3 C 0.4195(5) -0.0900(4) 0.5326(3) 0.0343(15) Uani 1 1 d . . . . .
C16 C 0.1172(6) 0.0466(5) 0.6126(4) 0.0359(16) Uani 1 1 d . . . . .
C2 C 0.4483(5) -0.0787(5) 0.5968(3) 0.0344(15) Uani 1 1 d . . . . .
C6 C 0.5843(6) -0.1916(5) 0.5889(3) 0.0363(16) Uani 1 1 d . . . . .
H6 H 0.641369 -0.225653 0.607486 0.044 Uiso 1 1 calc R U . . .
C14 C -0.0341(6) -0.0573(5) 0.6190(4) 0.0370(16) Uani 1 1 d . . . . .
C15 C 0.0015(7) 0.0232(5) 0.6047(4) 0.0422(18) Uani 1 1 d . . . . .
H15 H -0.051890 0.063014 0.589517 0.051 Uiso 1 1 calc R U . . .
C8 C 0.3312(7) -0.0367(5) 0.4988(4) 0.0432(18) Uani 1 1 d . . . . .
H8A H 0.255938 -0.046234 0.517324 0.065 Uiso 1 1 calc R U . . .
H8B H 0.329430 -0.052228 0.454606 0.065 Uiso 1 1 calc R U . . .
H8C H 0.351431 0.022621 0.502781 0.065 Uiso 1 1 calc R U . . .
C17 C 0.2384(6) -0.1632(4) 0.6728(4) 0.0387(16) Uani 1 1 d . . . . .
H17A H 0.288161 -0.180626 0.638465 0.058 Uiso 1 1 calc R U . . .
H17B H 0.193613 -0.211283 0.687172 0.058 Uiso 1 1 calc R U . . .
H17C H 0.284908 -0.141882 0.707285 0.058 Uiso 1 1 calc R U . . .
C5 C 0.5565(6) -0.2046(5) 0.5268(3) 0.0380(16) Uani 1 1 d . . . . .
C4 C 0.4733(6) -0.1538(5) 0.4992(3) 0.0404(17) Uani 1 1 d . . . . .
H4 H 0.453097 -0.162983 0.456871 0.049 Uiso 1 1 calc R U . . .
C7 C 0.5315(6) -0.1300(5) 0.6252(3) 0.0347(15) Uani 1 1 d . . . . .
C18 C -0.1579(6) -0.0825(5) 0.6088(4) 0.0476(19) Uani 1 1 d . . . . .
H18A H -0.169910 -0.095676 0.564605 0.071 Uiso 1 1 calc R U . . .
H18B H -0.207842 -0.036061 0.620911 0.071 Uiso 1 1 calc R U . . .
H18C H -0.175531 -0.131820 0.634160 0.071 Uiso 1 1 calc R U . . .
F1 F 0.6874(13) 0.2014(9) 0.6452(8) 0.106(5) Uani 0.75(3) 1 d D U P A 1
C1 C 0.3861(6) 0.0177(5) 0.7391(4) 0.0438(19) Uani 1 1 d . . . . .
H1A H 0.367575 -0.039416 0.752366 0.066 Uiso 1 1 calc R U . . .
H1B H 0.334127 0.057323 0.759333 0.066 Uiso 1 1 calc R U . . .
H1C H 0.464776 0.030877 0.750960 0.066 Uiso 1 1 calc R U . . .
C9 C 0.6158(7) -0.2736(5) 0.4898(4) 0.051(2) Uani 1 1 d . . . . .
H9A H 0.690198 -0.285601 0.508508 0.077 Uiso 1 1 calc R U . . .
H9B H 0.626296 -0.255239 0.446564 0.077 Uiso 1 1 calc R U . . .
H9C H 0.568850 -0.324421 0.490492 0.077 Uiso 1 1 calc R U . . .
C10 C 0.5665(6) -0.1233(6) 0.6938(3) 0.0462(19) Uani 1 1 d . . . . .
H10A H 0.590474 -0.065758 0.702860 0.069 Uiso 1 1 calc R U . . .
H10B H 0.629847 -0.161736 0.702029 0.069 Uiso 1 1 calc R U . . .
H10C H 0.501637 -0.138087 0.720384 0.069 Uiso 1 1 calc R U . . .
F2 F 0.5135(8) 0.1860(10) 0.6918(11) 0.073(3) Uani 0.75(3) 1 d D U P A 1
F4 F 0.6171(4) 0.0766(4) 0.6636(3) 0.0668(15) Uani 1 1 d . . . . .
C19 C 0.1511(7) 0.1369(5) 0.5969(4) 0.052(2) Uani 1 1 d . . . . .
H19A H 0.180089 0.164590 0.634541 0.078 Uiso 1 1 calc R U . . .
H19B H 0.084361 0.167395 0.581420 0.078 Uiso 1 1 calc R U . . .
H19C H 0.210548 0.136588 0.564835 0.078 Uiso 1 1 calc R U . . .
F3 F 0.6774(18) 0.1560(12) 0.7466(6) 0.084(4) Uani 0.75(3) 1 d D U P A 1
B1 B 0.6280(8) 0.1569(6) 0.6889(5) 0.051(3) Uani 1 1 d D . . . .
F3A F 0.653(5) 0.127(3) 0.7473(14) 0.067(8) Uani 0.25(3) 1 d D U P A 2
F1A F 0.699(3) 0.222(2) 0.679(3) 0.098(7) Uani 0.25(3) 1 d D U P A 2
F2A F 0.531(3) 0.207(3) 0.701(4) 0.087(9) Uani 0.25(3) 1 d D U P A 2

loop_
_atom_site_aniso_label
_atom_site_aniso_U_11
_atom_site_aniso_U_22
_atom_site_aniso_U_33
_atom_site_aniso_U_23
_atom_site_aniso_U_13
_atom_site_aniso_U_12
Te1 0.0276(4) 0.0370(4) 0.0424(4) -0.0012(2) -0.00059(18) -0.00364(17)
C11 0.028(4) 0.024(3) 0.045(4) 0.002(3) 0.001(3) -0.002(3)
C13 0.029(4) 0.038(4) 0.040(4) -0.002(3) 0.009(3) -0.002(3)
C12 0.031(3) 0.032(4) 0.032(3) 0.000(3) 0.004(3) 0.002(3)
C3 0.022(3) 0.040(4) 0.041(4) 0.002(3) -0.002(3) -0.008(3)
C16 0.029(4) 0.037(4) 0.041(4) 0.000(3) -0.001(3) 0.001(3)
C2 0.023(3) 0.040(4) 0.040(4) -0.005(3) -0.001(3) 0.001(3)
C6 0.022(3) 0.039(4) 0.048(4) 0.000(3) 0.002(3) -0.002(3)
C14 0.028(4) 0.040(4) 0.043(4) -0.001(3) -0.002(3) -0.001(3)
C15 0.035(4) 0.044(5) 0.047(5) 0.002(3) -0.009(3) 0.007(3)
C8 0.036(4) 0.055(5) 0.039(4) 0.001(3) -0.008(3) -0.002(4)
C17 0.036(4) 0.028(4) 0.052(4) 0.000(3) 0.000(3) 0.002(3)
C5 0.031(4) 0.037(4) 0.047(4) -0.005(3) 0.005(3) -0.010(3)
C4 0.040(4) 0.045(4) 0.037(4) -0.004(3) 0.000(3) -0.011(3)
C7 0.023(3) 0.039(4) 0.043(4) -0.002(3) 0.002(3) -0.003(3)
C18 0.031(4) 0.048(5) 0.063(5) 0.004(4) -0.010(4) -0.006(4)
F1 0.121(8) 0.104(8) 0.092(10) 0.018(7) 0.025(7) -0.059(7)
C1 0.041(5) 0.050(5) 0.040(4) -0.007(3) -0.001(3) 0.003(3)
C9 0.054(5) 0.041(5) 0.059(5) -0.013(4) 0.008(4) -0.004(4)
C10 0.036(4) 0.065(5) 0.037(4) 0.000(4) 0.000(3) 0.010(4)
F2 0.053(5) 0.036(7) 0.131(9) 0.001(6) -0.026(5) -0.004(4)
F4 0.059(3) 0.062(4) 0.080(4) -0.018(3) 0.009(3) -0.010(3)
C19 0.050(5) 0.034(4) 0.072(6) 0.004(4) -0.008(4) 0.002(4)
F3 0.089(10) 0.079(10) 0.085(6) -0.025(5) -0.038(6) 0.017(8)
B1 0.048(6) 0.036(5) 0.068(7) 0.012(5) -0.012(4) -0.007(4)
F3A 0.072(17) 0.06(2) 0.063(12) 0.006(13) -0.019(10) -0.006(15)
F1A 0.111(13) 0.088(13) 0.096(14) 0.008(12) -0.013(13) -0.050(11)
F2A 0.088(16) 0.036(18) 0.14(2) 0.009(16) -0.015(17) 0.005(15)

loop_
_atom_type_symbol
_atom_type_description
_atom_type_scat_dispersion_real
_atom_type_scat_dispersion_imag
_atom_type_scat_source
C C 0.0033 0.0016 'International Tables Vol C Tables 4.2.6.8 and 6.1.1.4'
H H 0.0000 0.0000 'International Tables Vol C Tables 4.2.6.8 and 6.1.1.4'
B B 0.0013 0.0007 'International Tables Vol C Tables 4.2.6.8 and 6.1.1.4'
F F 0.0171 0.0103 'International Tables Vol C Tables 4.2.6.8 and 6.1.1.4'
Te Te -0.5308 1.6751 'International Tables Vol C Tables 4.2.6.8 and 6.1.1.4'

loop_
_geom_angle_atom_site_label_1
_geom_angle_atom_site_label_2
_geom_angle_atom_site_label_3
_geom_angle
_geom_angle_site_symmetry_1
_geom_angle_site_symmetry_3
_geom_angle_publ_flag
C11 Te1 C1 96.9(3) . . ?
C11 Te1 F4 172.8(2) . . ?
C2 Te1 C11 99.2(3) . . ?
C2 Te1 C1 109.0(3) . . ?
C2 Te1 F4 81.8(2) . . ?
C1 Te1 F4 76.0(2) . . ?
C12 C11 Te1 122.3(5) . . ?
C16 C11 Te1 115.6(5) . . ?
C16 C11 C12 122.0(7) . . ?
C12 C13 H13 118.8 . . ?
C14 C13 H13 118.8 . . ?
C14 C13 C12 122.3(7) . . ?
C11 C12 C17 124.8(7) . . ?
C13 C12 C11 116.5(6) . . ?
C13 C12 C17 118.7(6) . . ?
C2 C3 C8 123.3(6) . . ?
C4 C3 C2 118.6(6) . . ?
C4 C3 C8 118.1(6) . . ?
C11 C16 C15 118.8(7) . . ?
C11 C16 C19 123.1(6) . . ?
C15 C16 C19 118.0(7) . . ?
C3 C2 Te1 114.1(5) . . ?
C7 C2 Te1 125.2(5) . . ?
C7 C2 C3 120.4(6) . . ?
C5 C6 H6 118.8 . . ?
C5 C6 C7 122.4(7) . . ?
C7 C6 H6 118.8 . . ?
C13 C14 C18 120.2(7) . . ?
C15 C14 C13 119.8(7) . . ?
C15 C14 C18 120.0(7) . . ?
C16 C15 H15 119.8 . . ?
C14 C15 C16 120.4(7) . . ?
C14 C15 H15 119.8 . . ?
C3 C8 H8A 109.5 . . ?
C3 C8 H8B 109.5 . . ?
C3 C8 H8C 109.5 . . ?
H8A C8 H8B 109.5 . . ?
H8A C8 H8C 109.5 . . ?
H8B C8 H8C 109.5 . . ?
C12 C17 H17A 109.5 . . ?
C12 C17 H17B 109.5 . . ?
C12 C17 H17C 109.5 . . ?
H17A C17 H17B 109.5 . . ?
H17A C17 H17C 109.5 . . ?
H17B C17 H17C 109.5 . . ?
C6 C5 C4 118.9(7) . . ?
C6 C5 C9 120.1(7) . . ?
C4 C5 C9 121.0(7) . . ?
C3 C4 C5 121.4(7) . . ?
C3 C4 H4 119.3 . . ?
C5 C4 H4 119.3 . . ?
C2 C7 C10 124.1(6) . . ?
C6 C7 C2 118.3(7) . . ?
C6 C7 C10 117.7(6) . . ?
C14 C18 H18A 109.5 . . ?
C14 C18 H18B 109.5 . . ?
C14 C18 H18C 109.5 . . ?
H18A C18 H18B 109.5 . . ?
H18A C18 H18C 109.5 . . ?
H18B C18 H18C 109.5 . . ?
Te1 C1 H1A 109.5 . . ?
Te1 C1 H1B 109.5 . . ?
Te1 C1 H1C 109.5 . . ?
H1A C1 H1B 109.5 . . ?
H1A C1 H1C 109.5 . . ?
H1B C1 H1C 109.5 . . ?
C5 C9 H9A 109.5 . . ?
C5 C9 H9B 109.5 . . ?
C5 C9 H9C 109.5 . . ?
H9A C9 H9B 109.5 . . ?
H9A C9 H9C 109.5 . . ?
H9B C9 H9C 109.5 . . ?
C7 C10 H10A 109.5 . . ?
C7 C10 H10B 109.5 . . ?
C7 C10 H10C 109.5 . . ?
H10A C10 H10B 109.5 . . ?
H10A C10 H10C 109.5 . . ?
H10B C10 H10C 109.5 . . ?
B1 F4 Te1 112.8(5) . . ?
C16 C19 H19A 109.5 . . ?
C16 C19 H19B 109.5 . . ?
C16 C19 H19C 109.5 . . ?
H19A C19 H19B 109.5 . . ?
H19A C19 H19C 109.5 . . ?
H19B C19 H19C 109.5 . . ?
F1 B1 F2 110.0(13) . . ?
F1 B1 F4 105.0(12) . . ?
F4 B1 F2 103.3(9) . . ?
F4 B1 F2A 121(2) . . ?
F3 B1 F1 114.2(11) . . ?
F3 B1 F2 111.3(16) . . ?
F3 B1 F4 112.3(11) . . ?
F3A B1 F4 93(2) . . ?
F3A B1 F2A 101(4) . . ?
F1A B1 F4 134(3) . . ?
F1A B1 F3A 106(2) . . ?
F1A B1 F2A 95(3) . . ?

loop_
_geom_bond_atom_site_label_1
_geom_bond_atom_site_label_2
_geom_bond_distance
_geom_bond_site_symmetry_2
_geom_bond_publ_flag
Te1 C11 2.147(7) . ?
Te1 C2 2.140(7) . ?
Te1 C1 2.151(8) . ?
Te1 F4 3.066(5) . ?
C11 C12 1.425(10) . ?
C11 C16 1.391(10) . ?
C13 H13 0.9500 . ?
C13 C12 1.409(10) . ?
C13 C14 1.388(10) . ?
C12 C17 1.497(9) . ?
C3 C2 1.428(10) . ?
C3 C8 1.524(10) . ?
C3 C4 1.397(10) . ?
C16 C15 1.417(10) . ?
C16 C19 1.534(11) . ?
C2 C7 1.412(10) . ?
C6 H6 0.9500 . ?
C6 C5 1.386(10) . ?
C6 C7 1.399(10) . ?
C14 C15 1.386(11) . ?
C14 C18 1.523(10) . ?
C15 H15 0.9500 . ?
C8 H8A 0.9800 . ?
C8 H8B 0.9800 . ?
C8 H8C 0.9800 . ?
C17 H17A 0.9800 . ?
C17 H17B 0.9800 . ?
C17 H17C 0.9800 . ?
C5 C4 1.401(10) . ?
C5 C9 1.526(10) . ?
C4 H4 0.9500 . ?
C7 C10 1.530(10) . ?
C18 H18A 0.9800 . ?
C18 H18B 0.9800 . ?
C18 H18C 0.9800 . ?
F1 B1 1.366(13) . ?
C1 H1A 0.9800 . ?
C1 H1B 0.9800 . ?
C1 H1C 0.9800 . ?
C9 H9A 0.9800 . ?
C9 H9B 0.9800 . ?
C9 H9C 0.9800 . ?
C10 H10A 0.9800 . ?
C10 H10B 0.9800 . ?
C10 H10C 0.9800 . ?
F2 B1 1.423(13) . ?
F4 B1 1.398(12) . ?
C19 H19A 0.9800 . ?
C19 H19B 0.9800 . ?
C19 H19C 0.9800 . ?
F3 B1 1.366(13) . ?
B1 F3A 1.37(2) . ?
B1 F1A 1.351(19) . ?
B1 F2A 1.42(2) . ?

loop_
_geom_torsion_atom_site_label_1
_geom_torsion_atom_site_label_2
_geom_torsion_atom_site_label_3
_geom_torsion_atom_site_label_4
_geom_torsion
_geom_torsion_site_symmetry_1
_geom_torsion_site_symmetry_2
_geom_torsion_site_symmetry_3
_geom_torsion_site_symmetry_4
_geom_torsion_publ_flag
Te1 C11 C12 C13 -177.5(5) . . . . ?
Te1 C11 C12 C17 0.4(10) . . . . ?
Te1 C11 C16 C15 176.5(6) . . . . ?
Te1 C11 C16 C19 -3.9(10) . . . . ?
Te1 C2 C7 C6 -173.3(5) . . . . ?
Te1 C2 C7 C10 7.5(10) . . . . ?
Te1 F4 B1 F1 -116.9(9) . . . . ?
Te1 F4 B1 F2 -1.6(13) . . . . ?
Te1 F4 B1 F3 118.5(12) . . . . ?
Te1 F4 B1 F3A 106(3) . . . . ?
Te1 F4 B1 F1A -138(3) . . . . ?
Te1 F4 B1 F2A 0(4) . . . . ?
C11 C16 C15 C14 0.4(12) . . . . ?
C13 C14 C15 C16 1.8(12) . . . . ?
C12 C11 C16 C15 -1.6(11) . . . . ?
C12 C11 C16 C19 178.0(7) . . . . ?
C12 C13 C14 C15 -3.0(11) . . . . ?
C12 C13 C14 C18 177.2(7) . . . . ?
C3 C2 C7 C6 0.1(10) . . . . ?
C3 C2 C7 C10 -179.1(7) . . . . ?
C16 C11 C12 C13 0.5(10) . . . . ?
C16 C11 C12 C17 178.3(7) . . . . ?
C2 C3 C4 C5 -1.9(10) . . . . ?
C6 C5 C4 C3 0.9(10) . . . . ?
C14 C13 C12 C11 1.8(10) . . . . ?
C14 C13 C12 C17 -176.2(7) . . . . ?
C8 C3 C2 Te1 -5.5(9) . . . . ?
C8 C3 C2 C7 -179.6(7) . . . . ?
C8 C3 C4 C5 179.1(7) . . . . ?
C5 C6 C7 C2 -1.1(10) . . . . ?
C5 C6 C7 C10 178.1(7) . . . . ?
C4 C3 C2 Te1 175.5(5) . . . . ?
C4 C3 C2 C7 1.4(10) . . . . ?
C7 C6 C5 C4 0.7(10) . . . . ?
C7 C6 C5 C9 -179.0(7) . . . . ?
C18 C14 C15 C16 -178.4(7) . . . . ?
C9 C5 C4 C3 -179.4(7) . . . . ?
C19 C16 C15 C14 -179.1(7) . . . . ?
